data_4113541
loop_
_publ_author_name
'Masahiro Honma'
'Takashi Sawada'
'Yuri Fujisawa'
'Masayuki Utsugi'
'Hideaki Watanabe'
'Akinori Umino'
'Takehiko Matsumura'
'Takayuki Hagihara'
'Masashi Takano'
'Masahisa Nakada'

_publ_section_title
;
 Asymmetric Catalysis on the Intramolecular Cyclopropanation of
 \a-Diazo-\b-keto Sulfones
;
_journal_name_full 'Journal of the American Chemical Society'
_journal_page_first 2860
_journal_page_last 2861
_journal_paper_doi 10.1021/ja029534l
_journal_volume 125
_journal_year 2003
_chemical_formula_moiety 'C12 H12 O3 S '
_chemical_formula_sum 'C12 H12 O3 S'
_chemical_formula_weight 236.29
_space_group_IT_number 19
_symmetry_cell_setting orthorhombic
_symmetry_Int_Tables_number 19
_symmetry_space_group_name_Hall 'P 2ac 2ab'
_symmetry_space_group_name_H-M 'P 21 21 21'
_audit_creation_date 2002-09-19
_audit_creation_method 'by CrystalStructure v3.00'
_cell_angle_alpha 90
_cell_angle_beta 90
_cell_angle_gamma 90
_cell_formula_units_Z 4
_cell_length_a 6.2833(5)
_cell_length_b 9.722(1)
_cell_length_c 17.974(2)
_cell_measurement_reflns_used 8436
_cell_measurement_temperature 93.1
_cell_measurement_theta_max 67.6
_cell_measurement_theta_min 2.5
_cell_volume 1097.96(19)
_computing_cell_refinement PROCESS-AUTO
_computing_data_collection PROCESS-AUTO
_computing_data_reduction CrystalStructure
_computing_publication_material 'CrystalStructure Ver. 3.00'
_computing_structure_refinement CRYSTALS
_computing_structure_solution SIR92
_diffrn_detector_area_resol_mean 10.00
_diffrn_measured_fraction_theta_full 0.9975
_diffrn_measured_fraction_theta_max 0.9975
_diffrn_measurement_device_type 'Rigaku RAXIS-RAPID'
_diffrn_measurement_method \w
_diffrn_radiation_type 'Cu K\a'
_diffrn_radiation_wavelength 1.5418
_diffrn_reflns_av_R_equivalents 0.050
_diffrn_reflns_limit_h_max 7
_diffrn_reflns_limit_h_min -7
_diffrn_reflns_limit_k_max 11
_diffrn_reflns_limit_k_min -11
_diffrn_reflns_limit_l_max 21
_diffrn_reflns_limit_l_min -21
_diffrn_reflns_number 9620
_diffrn_reflns_theta_full 68.01
_diffrn_reflns_theta_max 68.01
_exptl_absorpt_coefficient_mu 2.539
_exptl_absorpt_correction_T_max 0.776
_exptl_absorpt_correction_T_min 0.358
_exptl_absorpt_correction_type multi-scan
_exptl_absorpt_process_details
;
    Higashi, T. (1995). Program for Absorption Correction.
    Rigaku Corporation, Tokyo, Japan.
;
_exptl_crystal_colour colorless
_exptl_crystal_density_diffrn 1.429
_exptl_crystal_description prism
_exptl_crystal_F_000 496.00
_exptl_crystal_size_max 0.20
_exptl_crystal_size_mid 0.15
_exptl_crystal_size_min 0.10
_refine_diff_density_max 0.55
_refine_diff_density_min -0.32
_refine_ls_abs_structure_details 'Flack, H. D. (1983), Acta Cryst. A39, 876-881.  784 Friedel Pairs'
_refine_ls_abs_structure_Flack -0.00(2)
_refine_ls_extinction_coef 76.9(7)
_refine_ls_extinction_method 'Larson (1970) Crystallographic Computing eq. 22'
_refine_ls_goodness_of_fit_ref 1.085
_refine_ls_hydrogen_treatment refall
_refine_ls_number_parameters 195
_refine_ls_number_reflns 1971
_refine_ls_R_factor_gt 0.0280
_refine_ls_shift/su_max 0.0020
_refine_ls_structure_factor_coef Fsqd
_refine_ls_weighting_details 'w = 1/[0.0010Fo^2^ + 3.0000\s^2^(Fo) + 0.5000]/(4Fo^2^)'
_refine_ls_weighting_scheme calc
_refine_ls_wR_factor_ref 0.0820
_reflns_number_gt 1971
_reflns_number_total 1990
_reflns_threshold_expression F^2^>2.0\s(F^2^)
_cod_data_source_file ja029534lsi20030117_035028_1.cif
_cod_data_source_block '_Cp-SO2Ph_________________'
_cod_original_cell_volume 1097.9(2)
_cod_original_sg_symbol_H-M 'P 21 21 21 '
_cod_original_formula_sum 'C12 H12 O3 S '
_cod_database_code 4113541

loop_
_symmetry_equiv_pos_as_xyz
x,y,z
x+1/2,-y+1/2,-z
-x,y+1/2,-z+1/2
-x+1/2,-y,z+1/2

loop_
_atom_site_label
_atom_site_type_symbol
_atom_site_fract_x
_atom_site_fract_y
_atom_site_fract_z
_atom_site_U_iso_or_equiv
_atom_site_adp_type
_atom_site_occupancy
_atom_site_symmetry_multiplicity
_atom_site_calc_flag
S1 S -0.53882(7) 0.12923(4) -0.37570(2) 0.0160(1) Uani 1.00 1 d
O2 O -0.2350(2) 0.1288(1) -0.23416(8) 0.0265(4) Uani 1.00 1 d
O3 O -0.6812(2) 0.0810(1) -0.31881(8) 0.0216(3) Uani 1.00 1 d
O4 O -0.6302(3) 0.1854(1) -0.44281(7) 0.0223(3) Uani 1.00 1 d
C5 C -0.2682(3) 0.3651(2) -0.3883(1) 0.0167(4) Uani 1.00 1 d
C6 C -0.4507(3) 0.4054(2) -0.3410(1) 0.0175(4) Uani 1.00 1 d
C7 C -0.3950(4) -0.1350(2) -0.3688(1) 0.0217(5) Uani 1.00 1 d
C8 C -0.2188(3) 0.2245(2) -0.2770(1) 0.0184(4) Uani 1.00 1 d
C9 C -0.3712(3) 0.2561(2) -0.3390(1) 0.0155(4) Uani 1.00 1 d
C10 C -0.0424(4) 0.3304(2) -0.2794(1) 0.0217(5) Uani 1.00 1 d
C11 C -0.3651(3) -0.0062(2) -0.4000(1) 0.0180(5) Uani 1.00 1 d
C12 C -0.2570(4) -0.2404(2) -0.3874(1) 0.0264(5) Uani 1.00 1 d
C13 C -0.0437(3) 0.3890(2) -0.3588(1) 0.0202(5) Uani 1.00 1 d
C14 C -0.1994(4) 0.0187(2) -0.4494(1) 0.0298(6) Uani 1.00 1 d
C15 C -0.0907(4) -0.2176(2) -0.4361(1) 0.0286(6) Uani 1.00 1 d
C16 C -0.0628(5) -0.0880(2) -0.4669(1) 0.0356(6) Uani 1.00 1 d
H1 H 0.066(6) -0.074(3) -0.495(2) 0.047(9) Uiso 1.00 1 c
H2 H -0.187(4) 0.116(3) -0.470(2) 0.031(7) Uiso 1.00 1 c
H3 H -0.498(4) -0.149(2) -0.336(1) 0.022(6) Uiso 1.00 1 c
H4 H -0.278(5) -0.334(3) -0.366(1) 0.034(7) Uiso 1.00 1 c
H5 H 0.010(5) -0.291(3) -0.444(1) 0.033(7) Uiso 1.00 1 c
H6 H -0.423(4) 0.458(3) -0.297(1) 0.022(6) Uiso 1.00 1 c
H7 H -0.588(4) 0.413(2) -0.364(1) 0.008(5) Uiso 1.00 1 c
H8 H -0.291(4) 0.358(2) -0.441(1) 0.021(6) Uiso 1.00 1 c
H9 H -0.008(4) 0.492(3) -0.359(1) 0.030(6) Uiso 1.00 1 c
H10 H 0.054(4) 0.344(3) -0.388(1) 0.024(6) Uiso 1.00 1 c
H11 H -0.071(4) 0.396(3) -0.244(1) 0.028(6) Uiso 1.00 1 c
H12 H 0.096(4) 0.292(3) -0.266(1) 0.023(6) Uiso 1.00 1 c

loop_
_atom_site_aniso_label
_atom_site_aniso_U_11
_atom_site_aniso_U_22
_atom_site_aniso_U_33
_atom_site_aniso_U_12
_atom_site_aniso_U_13
_atom_site_aniso_U_23
S1 0.0153(2) 0.0152(2) 0.0174(2) -0.0008(2) -0.0011(2) 0.0003(2)
O2 0.0316(8) 0.0248(7) 0.0233(7) 0.0015(7) -0.0051(6) 0.0076(6)
O3 0.0189(7) 0.0225(7) 0.0234(7) -0.0005(6) 0.0033(5) 0.0022(6)
O4 0.0238(7) 0.0222(7) 0.0210(7) -0.0001(6) -0.0073(6) -0.0003(6)
C5 0.0172(9) 0.0149(8) 0.0181(9) -0.0009(7) 0.0012(7) 0.0000(7)
C6 0.0166(9) 0.0150(9) 0.0209(9) 0.0021(8) -0.0033(9) -0.0005(7)
C7 0.027(1) 0.0176(9) 0.0199(9) -0.0031(8) 0.0028(8) 0.0007(8)
C8 0.020(1) 0.0187(9) 0.0168(8) 0.0040(8) -0.0010(8) -0.0028(8)
C9 0.0164(9) 0.0151(9) 0.0150(8) -0.0005(7) 0.0009(7) 0.0003(7)
C10 0.018(1) 0.023(1) 0.0239(9) 0.0019(8) -0.0033(9) -0.0024(8)
C11 0.0201(9) 0.0163(9) 0.0175(9) -0.0007(7) -0.0017(7) -0.0023(7)
C12 0.039(1) 0.0163(9) 0.024(1) -0.0001(9) -0.0005(9) 0.0010(8)
C13 0.0157(9) 0.0188(9) 0.026(1) -0.0003(8) 0.0014(8) 0.0000(7)
C14 0.036(1) 0.018(1) 0.035(1) 0.003(1) 0.016(1) 0.0022(9)
C15 0.032(1) 0.018(1) 0.035(1) 0.0060(9) 0.0038(9) -0.0032(8)
C16 0.037(1) 0.024(1) 0.045(1) 0.004(1) 0.020(1) 0.0013(9)

loop_
_atom_type_symbol
_atom_type_description
_atom_type_scat_dispersion_real
_atom_type_scat_dispersion_imag
_atom_type_scat_source
C C 0.031 0.018
;
International Tables for Crystallography
(1992, Vol. C, Tables 4.2.6.8 and 6.1.1.4)
;
H H 0.000 0.000
;
International Tables for Crystallography
(1992, Vol. C, Table 6.1.1.4)
;
O O 0.073 0.053
;
International Tables for Crystallography
(1992, Vol. C, Tables 4.2.6.8 and 6.1.1.4)
;
S S 0.364 0.702
;
International Tables for Crystallography
(1992, Vol. C, Tables 4.2.6.8 and 6.1.1.4)
;

loop_
_geom_angle_atom_site_label_1
_geom_angle_atom_site_label_2
_geom_angle_atom_site_label_3
_geom_angle
_geom_angle_publ_flag
O3 S1 O4 118.07(9) yes
O3 S1 C9 109.64(8) yes
O4 S1 C9 106.70(9) yes
O3 S1 C11 108.53(9) yes
O4 S1 C11 108.76(9) yes
C9 S1 C11 104.28(9) yes
C6 C5 C9 61.42(12) yes
C6 C5 C13 118.50(17) yes
C9 C5 C13 107.23(15) yes
C6 C5 H8 118.1(1) no
C9 C5 H8 117.4(1) no
C13 C5 H8 119.4(1) no
C5 C6 C9 60.75(12) yes
C5 C6 H6 118.4(1) no
C9 C6 H6 115.5(1) no
C5 C6 H7 118.2(1) no
C9 C6 H7 112.3(1) no
H6 C6 H7 118.1(2) no
C11 C7 C12 119.2(2) yes
C11 C7 H3 120.2(1) no
C12 C7 H3 120.5(1) no
O2 C8 C9 125.15(18) yes
O2 C8 C10 127.00(18) yes
C9 C8 C10 107.84(16) yes
S1 C9 C5 121.75(13) yes
S1 C9 C6 117.49(13) yes
C5 C9 C6 57.83(12) yes
S1 C9 C8 121.25(13) yes
C5 C9 C8 107.62(16) yes
C6 C9 C8 114.75(15) yes
C8 C10 C13 105.96(16) yes
C8 C10 H11 107.9(2) no
C13 C10 H11 112.9(2) no
C8 C10 H12 112.4(2) no
C13 C10 H12 112.3(2) no
H11 C10 H12 105.4(2) no
S1 C11 C7 119.39(16) yes
S1 C11 C14 119.43(15) yes
C7 C11 C14 121.17(19) yes
C7 C12 C15 120.53(19) yes
C7 C12 H4 120.0(2) no
C15 C12 H4 119.4(2) no
C5 C13 C10 105.78(16) yes
C5 C13 H9 110.4(2) no
C10 C13 H9 111.5(2) no
C5 C13 H10 110.1(2) no
C10 C13 H10 110.5(2) no
H9 C13 H10 108.5(2) no
C11 C14 C16 118.65(19) yes
C11 C14 H2 116.9(2) no
C16 C14 H2 124.4(2) no
C12 C15 C16 119.6(2) yes
C12 C15 H5 118.5(2) no
C16 C15 H5 121.7(2) no
C14 C16 C15 120.8(2) yes
C14 C16 H1 122.6(2) no
C15 C16 H1 116.1(2) no

loop_
_geom_bond_atom_site_label_1
_geom_bond_atom_site_label_2
_geom_bond_distance
_geom_bond_publ_flag
S1 O3 1.4373(14) yes
S1 O4 1.4431(14) yes
S1 C9 1.7510(19) yes
S1 C11 1.765(2) yes
O2 C8 1.211(2) yes
C5 C6 1.480(3) yes
C5 C9 1.525(2) yes
C5 C13 1.524(3) yes
C5 H8 0.96(2) no
C6 C9 1.535(2) yes
C6 H6 0.96(2) no
C6 H7 0.96(2) no
C7 C11 1.385(3) yes
C7 C12 1.383(3) yes
C7 H3 0.88(2) no
C8 C9 1.501(3) yes
C8 C10 1.514(3) yes
C10 C13 1.536(3) yes
C10 H11 0.92(2) no
C10 H12 0.98(3) no
C11 C14 1.390(3) yes
C12 C15 1.381(3) yes
C12 H4 0.99(3) no
C13 H9 1.03(3) no
C13 H10 0.92(2) no
C14 C16 1.382(3) yes
C14 H2 1.02(3) no
C15 C16 1.388(3) yes
C15 H5 0.97(3) no
C16 H1 0.97(3) no

loop_
_geom_contact_atom_site_label_1
_geom_contact_atom_site_label_2
_geom_contact_site_symmetry_2
_geom_contact_distance
_geom_contact_publ_flag
S1 O2 . 3.1808(15) yes
S1 O3 . 1.4373(14) yes
S1 O4 . 1.4431(14) yes
S1 C5 . 2.8640(19) yes
S1 C6 . 2.8114(19) yes
S1 C7 . 2.726(2) yes
S1 C8 . 2.837(2) yes
S1 C9 . 1.7510(19) yes
S1 C11 . 1.765(2) yes
S1 C14 . 2.731(2) yes
S1 H2 . 2.79(8) no
S1 H3 . 2.80(7) no
S1 H6 . 3.57(9) no
S1 H6 3_444 3.53(9) no
S1 H7 . 2.79(6) no
S1 H8 . 2.96(7) no
S1 H10 1_455 3.3(1) no
S1 H12 1_455 3.4(1) no
O2 O3 . 3.224(2) yes
O2 C6 . 3.571(2) yes
O2 C6 3_444 3.232(3) yes
O2 C8 . 1.211(2) yes
O2 C9 . 2.412(2) yes
O2 C10 . 2.442(3) yes
O2 C10 3_544 3.393(3) yes
O2 C11 . 3.358(2) yes
O2 C13 . 3.585(2) yes
O2 C13 3_544 3.361(2) yes
O2 H3 3_454 3.01(9) no
O2 H4 3_454 3.6(1) no
O2 H5 3_554 3.6(2) no
O2 H6 . 3.60(9) no
O2 H6 3_444 2.77(9) no
O2 H7 3_444 2.95(9) no
O2 H9 3_544 2.6(1) no
O2 H11 . 2.80(7) no
O2 H11 3_544 3.00(7) no
O2 H12 . 2.68(7) no
O2 H12 3_544 3.39(7) no
O3 O4 . 2.470(2) yes
O3 C6 . 3.493(2) yes
O3 C6 3_444 3.443(2) yes
O3 C7 . 2.908(3) yes
O3 C8 . 3.309(2) yes
O3 C9 . 2.612(2) yes
O3 C10 1_455 3.395(3) yes
O3 C10 3_444 3.474(2) yes
O3 C11 . 2.606(2) yes
O3 H3 . 2.53(6) no
O3 H4 3_454 3.4(1) no
O3 H6 3_444 2.5(1) no
O3 H7 . 3.38(7) no
O3 H10 1_455 3.3(1) no
O3 H11 3_444 2.6(1) no
O3 H12 1_455 2.7(1) no
O4 C5 . 3.031(2) yes
O4 C5 2_454 3.196(2) yes
O4 C6 . 3.032(2) yes
O4 C9 . 2.569(2) yes
O4 C11 . 2.614(3) yes
O4 C13 1_455 3.599(3) yes
O4 C14 . 3.157(3) yes
O4 C14 2_454 3.495(3) yes
O4 H1 1_455 3.3(2) no
O4 H2 1_455 3.60(8) no
O4 H2 . 2.91(8) no
O4 H2 2_454 2.51(8) no
O4 H7 . 2.64(5) no
O4 H8 . 2.71(7) no
O4 H8 2_454 2.36(7) no
O4 H10 1_455 2.7(1) no
O4 H10 2_454 3.3(1) no
C5 C6 . 1.480(3) yes
C5 C8 . 2.443(3) yes
C5 C9 . 1.525(2) yes
C5 C10 . 2.440(3) yes
C5 C13 . 1.524(3) yes
C5 C14 . 3.569(3) yes
C5 H1 2_454 3.1(2) no
C5 H2 . 2.88(8) no
C5 H4 1_565 3.0(2) no
C5 H6 . 2.11(5) no
C5 H7 . 2.11(5) no
C5 H8 . 0.96(2) no
C5 H9 . 2.11(6) no
C5 H10 . 2.03(6) no
C5 H11 . 2.90(8) no
C5 H12 . 3.26(8) no
C6 C8 . 2.557(3) yes
C6 C9 . 1.535(2) yes
C6 C10 . 2.888(3) yes
C6 C13 . 2.582(3) yes
C6 H1 2_454 3.4(2) no
C6 H3 3_454 3.3(1) no
C6 H4 1_565 2.8(2) no
C6 H6 . 0.96(2) no
C6 H7 . 0.96(2) no
C6 H8 . 2.11(5) no
C6 H9 . 2.92(8) no
C6 H10 1_455 3.28(9) no
C6 H10 . 3.33(9) no
C6 H11 . 2.96(8) no
C6 H12 1_455 3.3(1) no
C7 C11 . 1.385(3) yes
C7 C12 . 1.383(3) yes
C7 C14 . 2.417(3) yes
C7 C15 . 2.400(3) yes
C7 C16 . 2.770(3) yes
C7 H2 . 3.31(9) no
C7 H3 . 0.88(2) no
C7 H4 . 2.07(6) no
C7 H5 . 3.26(9) no
C7 H5 2_444 3.49(9) no
C7 H6 3_444 3.3(1) no
C7 H11 3_544 3.6(2) no
C7 H12 3_544 3.1(1) no
C8 C9 . 1.501(3) yes
C8 C10 . 1.514(3) yes
C8 C11 . 3.280(3) yes
C8 C13 . 2.435(3) yes
C8 H3 3_454 3.0(1) no
C8 H6 . 2.64(7) no
C8 H7 . 3.35(7) no
C8 H8 . 3.25(8) no
C8 H9 . 3.27(8) no
C8 H10 . 2.87(7) no
C8 H11 . 2.00(5) no
C8 H12 . 2.09(6) no
C9 C10 . 2.437(3) yes
C9 C11 . 2.776(3) yes
C9 C13 . 2.455(3) yes
C9 C14 . 3.230(3) yes
C9 H2 . 2.96(8) no
C9 H3 3_454 3.4(1) no
C9 H6 . 2.13(5) no
C9 H7 . 2.10(4) no
C9 H8 . 2.14(5) no
C9 H9 . 3.26(8) no
C9 H10 . 2.94(8) no
C9 H11 . 2.89(8) no
C9 H12 . 3.24(9) no
C10 C13 . 1.536(3) yes
C10 H3 3_454 3.6(1) no
C10 H6 . 2.72(7) no
C10 H7 1_655 3.33(9) no
C10 H8 . 3.31(8) no
C10 H9 . 2.14(5) no
C10 H10 . 2.05(5) no
C10 H11 . 0.92(2) no
C10 H12 . 0.98(3) no
C11 C12 . 2.387(3) yes
C11 C14 . 1.390(3) yes
C11 C15 . 2.760(3) yes
C11 C16 . 2.385(3) yes
C11 H1 . 3.3(1) no
C11 H2 . 2.06(6) no
C11 H3 . 1.98(5) no
C11 H4 . 3.29(9) no
C11 H5 2_444 3.5(1) no
C12 C14 . 2.779(3) yes
C12 C15 . 1.381(3) yes
C12 C16 . 2.394(3) yes
C12 H1 . 3.2(1) no
C12 H1 2_444 3.0(1) no
C12 H3 . 1.98(5) no
C12 H4 . 0.99(3) no
C12 H5 . 2.03(6) no
C12 H5 2_444 3.37(6) no
C12 H6 1_545 3.5(2) no
C12 H9 1_545 3.1(2) no
C12 H11 3_544 3.4(2) no
C12 H12 3_544 3.0(2) no
C13 H2 . 3.5(1) no
C13 H4 1_565 3.1(2) no
C13 H5 1_565 3.5(2) no
C13 H6 . 2.71(7) no
C13 H7 . 3.43(8) no
C13 H7 1_655 2.87(8) no
C13 H8 . 2.16(5) no
C13 H9 . 1.03(3) no
C13 H10 . 0.92(2) no
C13 H11 . 2.08(6) no
C13 H12 . 2.11(5) no
C14 C15 . 2.409(3) yes
C14 C16 . 1.382(3) yes
C14 H1 . 2.07(7) no
C14 H2 . 1.02(3) no
C14 H3 . 3.21(8) no
C14 H5 . 3.29(9) no
C14 H5 2_444 3.45(9) no
C14 H7 2_554 3.5(1) no
C14 H8 . 3.35(8) no
C14 H8 2_554 3.45(8) no
C14 H10 2_454 3.57(9) no
C15 C16 . 1.388(3) yes
C15 H1 . 2.01(7) no
C15 H1 2_444 3.20(7) no
C15 H2 . 3.4(1) no
C15 H3 . 3.20(8) no
C15 H4 . 2.06(6) no
C15 H5 . 0.97(3) no
C15 H5 2_444 3.30(3) no
C15 H9 1_545 3.2(2) no
C15 H11 3_544 3.6(2) no
C16 H1 . 0.97(3) no
C16 H2 . 2.13(6) no
C16 H4 . 3.29(9) no
C16 H4 2_544 3.57(9) no
C16 H5 . 2.07(6) no
C16 H5 2_444 3.34(6) no
C16 H7 2_554 3.5(1) no
C16 H8 2_554 3.3(1) no

loop_
_geom_torsion_atom_site_label_1
_geom_torsion_atom_site_label_2
_geom_torsion_atom_site_label_3
_geom_torsion_atom_site_label_4
_geom_torsion
_geom_torsion_publ_flag
O3 S1 C9 C5 -155.2(2) yes
O3 S1 C9 C6 -87.8(3) yes
O3 S1 C9 C8 62.5(3) yes
O4 S1 C9 C5 -26.2(3) yes
O4 S1 C9 C6 41.2(3) yes
O4 S1 C9 C8 -168.6(2) yes
C11 S1 C9 C5 88.8(3) yes
C11 S1 C9 C6 156.2(2) yes
C11 S1 C9 C8 -53.6(3) yes
O3 S1 C11 C7 5.0(3) yes
O3 S1 C11 C14 -174.3(3) yes
O4 S1 C11 C7 -124.6(3) yes
O4 S1 C11 C14 56.1(3) yes
C9 S1 C11 C7 121.9(3) yes
C9 S1 C11 C14 -57.5(3) yes
C9 C5 C6 C9 0.0(1) yes
C13 C5 C6 C9 -95.1(3) yes
C6 C5 C9 S1 104.6(2) yes
C6 C5 C9 C6 0.0(2) yes
C6 C5 C9 C8 -108.6(2) yes
C13 C5 C9 S1 -141.8(2) yes
C13 C5 C9 C6 113.6(3) yes
C13 C5 C9 C8 5.0(3) yes
C6 C5 C13 C10 48.5(3) yes
C9 C5 C13 C10 -17.8(3) yes
C5 C6 C9 S1 -111.9(2) yes
C5 C6 C9 C5 0.0(1) yes
C5 C6 C9 C8 96.0(3) yes
C12 C7 C11 S1 -179.3(2) yes
C12 C7 C11 C14 0.0(4) yes
C11 C7 C12 C15 0.3(4) yes
O2 C8 C9 S1 -21.5(3) yes
O2 C8 C9 C5 -168.5(2) yes
O2 C8 C9 C6 129.5(3) yes
C10 C8 C9 S1 157.2(2) yes
C10 C8 C9 C5 10.2(3) yes
C10 C8 C9 C6 -51.9(3) yes
O2 C8 C10 C13 157.4(2) yes
C9 C8 C10 C13 -21.2(3) yes
C8 C10 C13 C5 23.9(3) yes
S1 C11 C14 C16 179.0(2) yes
C7 C11 C14 C16 -0.4(5) yes
C7 C12 C15 C16 -0.3(4) yes
C11 C14 C16 C15 0.3(5) yes
C12 C15 C16 C14 0.0(5) yes
